data_4304281
loop_
_publ_author_name
'Shane G. Telfer'
'Nyree D. Parker'
'Reiko Kuroda'
'Takunori Harada'
'Julie Lefebvre'
'Daniel B. Leznoff'

_publ_section_title
;
Helicates, Boxes, and Polymers from Simple Pyridine-Alcohol Ligands: the
Impact of the Identity of the Transition Metal Ion
;
_journal_name_full 'Inorganic Chemistry'
_journal_page_first 209
_journal_page_last 218
_journal_paper_doi 10.1021/ic701757e
_journal_volume 47
_journal_year 2008
_chemical_formula_sum 'C28 H34 Cl2 Cu2 N4 O12'
_chemical_formula_weight 816.57
_chemical_name_systematic
; 
 ? 
;
_space_group_IT_number 14
_symmetry_cell_setting monoclinic
_symmetry_space_group_name_Hall '-P 2ybc'
_symmetry_space_group_name_H-M 'P 1 21/c 1'
_atom_sites_solution_hydrogens geom
_atom_sites_solution_primary direct
_atom_sites_solution_secondary difmap
_audit_creation_method SHELXL-97
_cell_angle_alpha 90.00
_cell_angle_beta 105.2620(10)
_cell_angle_gamma 90.00
_cell_formula_units_Z 2
_cell_length_a 10.0579(6)
_cell_length_b 11.7112(7)
_cell_length_c 13.7986(8)
_cell_measurement_reflns_used 9572
_cell_measurement_temperature 220(2)
_cell_measurement_theta_max 27.90
_cell_measurement_theta_min 2.10
_cell_volume 1568.02(16)
_computing_cell_refinement 'Bruker XSCANS'
_computing_data_collection 'Bruker XSCANS'
_computing_data_reduction 'Bruker SHELXTL'
_computing_molecular_graphics 'Bruker SHELXTL'
_computing_publication_material 'Bruker SHELXTL'
_computing_structure_refinement 'SHELXL-97 (Sheldrick, 1997)'
_computing_structure_solution 'Bruker SHELXTL'
_diffrn_ambient_temperature 220(2)
_diffrn_measured_fraction_theta_full 0.959
_diffrn_measured_fraction_theta_max 0.959
_diffrn_measurement_device_type 'Bruker P4'
_diffrn_measurement_method '\w scans'
_diffrn_radiation_monochromator graphite
_diffrn_radiation_source 'fine-focus sealed tube'
_diffrn_radiation_type MoK\a
_diffrn_radiation_wavelength 0.71073
_diffrn_reflns_av_R_equivalents 0.0284
_diffrn_reflns_av_sigmaI/netI 0.0385
_diffrn_reflns_limit_h_max 12
_diffrn_reflns_limit_h_min -11
_diffrn_reflns_limit_k_max 12
_diffrn_reflns_limit_k_min -15
_diffrn_reflns_limit_l_max 17
_diffrn_reflns_limit_l_min -14
_diffrn_reflns_number 9572
_diffrn_reflns_theta_full 27.90
_diffrn_reflns_theta_max 27.90
_diffrn_reflns_theta_min 2.10
_exptl_absorpt_coefficient_mu 1.598
_exptl_absorpt_correction_T_max 0.9687
_exptl_absorpt_correction_T_min 0.7405
_exptl_absorpt_correction_type empirical
_exptl_absorpt_process_details SADABS
_exptl_crystal_colour green
_exptl_crystal_density_diffrn 1.730
_exptl_crystal_density_method 'not measured'
_exptl_crystal_description plate
_exptl_crystal_F_000 836
_exptl_crystal_size_max 0.20
_exptl_crystal_size_mid 0.20
_exptl_crystal_size_min 0.02
_refine_diff_density_max 1.758
_refine_diff_density_min -0.683
_refine_diff_density_rms 0.105
_refine_ls_extinction_method none
_refine_ls_goodness_of_fit_ref 1.058
_refine_ls_hydrogen_treatment mixed
_refine_ls_matrix_type full
_refine_ls_number_parameters 223
_refine_ls_number_reflns 3603
_refine_ls_number_restraints 0
_refine_ls_restrained_S_all 1.058
_refine_ls_R_factor_all 0.0484
_refine_ls_R_factor_gt 0.0409
_refine_ls_shift/su_max 0.009
_refine_ls_shift/su_mean 0.000
_refine_ls_structure_factor_coef Fsqd
_refine_ls_weighting_details 'calc w=1/[\s^2^(Fo^2^)+(0.0479P)^2^+3.1071P] where P=(Fo^2^+2Fc^2^)/3'
_refine_ls_weighting_scheme calc
_refine_ls_wR_factor_gt 0.1009
_refine_ls_wR_factor_ref 0.1050
_reflns_number_gt 3149
_reflns_number_total 3603
_reflns_threshold_expression >2sigma(I)
_cod_data_source_file ic701757e-file012_3.cif
_cod_data_source_block '[Cu2(1)2(1-H)2](ClO4)2'
_cod_depositor_comments
;
The following automatic conversions were performed:
'_symmetry_cell_setting' value 'Monoclinic' changed to 'monoclinic'
according to '/home/saulius/struct/CIF-dictionaries/cif_core.dic'
dictionary named 'cif_core.dic' version 2.4.1 from 2010-06-29.

Automatic conversion script
Id: cif_fix_enum 1527 2010-12-29 10:47:43Z saulius 
;
_cod_database_code 4304281

loop_
_symmetry_equiv_pos_as_xyz
'x, y, z'
'-x, y+1/2, -z+1/2'
'-x, -y, -z'
'x, -y-1/2, z-1/2'

loop_
_atom_site_label
_atom_site_type_symbol
_atom_site_fract_x
_atom_site_fract_y
_atom_site_fract_z
_atom_site_U_iso_or_equiv
_atom_site_adp_type
_atom_site_occupancy
_atom_site_symmetry_multiplicity
_atom_site_calc_flag
_atom_site_refinement_flags
_atom_site_disorder_assembly
_atom_site_disorder_group
Cu1 Cu 0.89211(3) 0.07560(3) 0.43344(2) 0.01246(11) Uani 1 1 d . . .
Cl1 Cl 0.72445(7) 0.60369(6) 0.35753(5) 0.01511(16) Uani 1 1 d . . .
N1 N 0.7192(2) 0.11968(19) 0.47397(17) 0.0119(4) Uani 1 1 d . . .
C2 C 0.6168(3) 0.1938(2) 0.4306(2) 0.0139(5) Uani 1 1 d . . .
C3 C 0.5098(3) 0.2156(3) 0.4744(2) 0.0173(6) Uani 1 1 d . . .
H3 H 0.4403 0.2665 0.4441 0.021 Uiso 1 1 calc R . .
C4 C 0.5063(3) 0.1616(3) 0.5631(2) 0.0198(6) Uani 1 1 d . . .
H4 H 0.4345 0.1756 0.5924 0.024 Uiso 1 1 calc R . .
C5 C 0.6106(3) 0.0869(2) 0.6073(2) 0.0160(6) Uani 1 1 d . . .
H5 H 0.6105 0.0497 0.6668 0.019 Uiso 1 1 calc R . .
C6 C 0.7158(3) 0.0683(2) 0.5613(2) 0.0129(5) Uani 1 1 d . . .
C7 C 0.8344(3) -0.0101(2) 0.6071(2) 0.0148(6) Uani 1 1 d . . .
H7A H 0.8622 -0.0001 0.6794 0.018 Uiso 1 1 calc R . .
H7B H 0.8065 -0.0889 0.5928 0.018 Uiso 1 1 calc R . .
O8 O 0.9452(2) 0.01565(18) 0.56643(15) 0.0163(4) Uani 1 1 d . . .
C9 C 0.6235(3) 0.2536(3) 0.3359(2) 0.0174(6) Uani 1 1 d . . .
H9A H 0.7139 0.2852 0.3443 0.026 Uiso 1 1 calc R . .
H9B H 0.5564 0.3138 0.3214 0.026 Uiso 1 1 calc R . .
H9C H 0.6044 0.2000 0.2813 0.026 Uiso 1 1 calc R . .
N11 N 0.8579(2) 0.10772(19) 0.28786(17) 0.0112(4) Uani 1 1 d . . .
C12 C 0.7843(3) 0.0329(2) 0.2204(2) 0.0159(6) Uani 1 1 d . . .
C13 C 0.7749(3) 0.0428(3) 0.1194(2) 0.0200(6) Uani 1 1 d . . .
H13 H 0.7222 -0.0086 0.0737 0.024 Uiso 1 1 calc R . .
C14 C 0.8451(3) 0.1302(3) 0.0870(2) 0.0202(6) Uani 1 1 d . . .
H14 H 0.8418 0.1370 0.0193 0.024 Uiso 1 1 calc R . .
C15 C 0.9198(3) 0.2073(3) 0.1555(2) 0.0189(6) Uani 1 1 d . . .
H15 H 0.9663 0.2671 0.1344 0.023 Uiso 1 1 calc R . .
C16 C 0.9248(3) 0.1942(2) 0.2565(2) 0.0133(5) Uani 1 1 d . . .
C17 C 1.0064(3) 0.2769(2) 0.3330(2) 0.0170(6) Uani 1 1 d . . .
H17A H 1.1027 0.2739 0.3327 0.020 Uiso 1 1 calc R . .
H17B H 0.9732 0.3539 0.3154 0.020 Uiso 1 1 calc R . .
O18 O 0.9937(3) 0.2498(2) 0.42942(17) 0.0254(5) Uani 1 1 d . . .
C19 C 0.7116(3) -0.0602(3) 0.2628(2) 0.0219(6) Uani 1 1 d . . .
H19A H 0.7723 -0.0896 0.3234 0.033 Uiso 1 1 calc R . .
H19B H 0.6858 -0.1207 0.2145 0.033 Uiso 1 1 calc R . .
H19C H 0.6306 -0.0293 0.2773 0.033 Uiso 1 1 calc R . .
O1 O 0.8239(2) 0.51338(19) 0.36917(17) 0.0257(5) Uani 1 1 d . . .
O2 O 0.7123(3) 0.6611(2) 0.26373(17) 0.0319(6) Uani 1 1 d . . .
O3 O 0.7688(2) 0.6855(2) 0.43877(17) 0.0285(5) Uani 1 1 d . . .
O4 O 0.5932(3) 0.5592(2) 0.3603(2) 0.0353(6) Uani 1 1 d . . .
H18 H 1.082(6) 0.288(5) 0.484(4) 0.073(17) Uiso 1 1 d . . .

loop_
_atom_site_aniso_label
_atom_site_aniso_U_11
_atom_site_aniso_U_22
_atom_site_aniso_U_33
_atom_site_aniso_U_23
_atom_site_aniso_U_13
_atom_site_aniso_U_12
Cu1 0.01212(18) 0.01761(19) 0.00853(18) 0.00425(13) 0.00427(13) 0.00533(13)
Cl1 0.0172(3) 0.0143(3) 0.0132(3) -0.0013(2) 0.0029(3) 0.0010(2)
N1 0.0129(11) 0.0116(11) 0.0111(11) -0.0004(9) 0.0028(9) 0.0006(9)
C2 0.0142(13) 0.0131(13) 0.0136(13) 0.0019(10) 0.0022(11) 0.0024(10)
C3 0.0142(13) 0.0186(14) 0.0183(15) 0.0039(11) 0.0030(11) 0.0061(11)
C4 0.0156(14) 0.0245(15) 0.0227(16) 0.0008(12) 0.0114(12) 0.0045(12)
C5 0.0172(14) 0.0170(14) 0.0159(14) 0.0033(11) 0.0079(11) 0.0029(11)
C6 0.0143(13) 0.0134(13) 0.0111(13) -0.0012(10) 0.0033(10) 0.0007(10)
C7 0.0168(14) 0.0183(14) 0.0113(13) 0.0055(10) 0.0072(11) 0.0051(11)
O8 0.0141(10) 0.0239(11) 0.0124(10) 0.0082(8) 0.0063(8) 0.0082(8)
C9 0.0154(13) 0.0189(14) 0.0180(14) 0.0060(11) 0.0048(11) 0.0069(11)
N11 0.0127(11) 0.0109(11) 0.0097(11) 0.0009(8) 0.0026(9) 0.0029(8)
C12 0.0162(14) 0.0128(13) 0.0165(14) -0.0004(11) 0.0004(11) 0.0022(10)
C13 0.0244(15) 0.0199(15) 0.0133(14) -0.0065(11) 0.0006(12) -0.0001(12)
C14 0.0265(16) 0.0225(15) 0.0115(14) 0.0025(11) 0.0050(12) 0.0071(12)
C15 0.0218(15) 0.0172(14) 0.0204(15) 0.0051(12) 0.0101(12) 0.0024(12)
C16 0.0139(13) 0.0134(13) 0.0134(13) 0.0024(10) 0.0049(10) 0.0034(10)
C17 0.0178(14) 0.0159(14) 0.0176(14) 0.0025(11) 0.0050(11) -0.0020(11)
O18 0.0286(12) 0.0258(12) 0.0213(12) -0.0014(9) 0.0058(10) -0.0037(10)
C19 0.0220(16) 0.0181(15) 0.0258(16) -0.0032(12) 0.0067(13) -0.0046(12)
O1 0.0305(13) 0.0192(11) 0.0279(13) 0.0044(9) 0.0089(10) 0.0101(9)
O2 0.0477(16) 0.0298(13) 0.0193(12) 0.0089(10) 0.0106(11) 0.0134(11)
O3 0.0226(12) 0.0337(13) 0.0240(12) -0.0160(10) -0.0029(9) 0.0033(10)
O4 0.0213(12) 0.0322(14) 0.0531(17) -0.0036(12) 0.0107(12) -0.0068(10)

loop_
_atom_type_symbol
_atom_type_description
_atom_type_scat_dispersion_real
_atom_type_scat_dispersion_imag
_atom_type_scat_source
C C 0.0033 0.0016 'International Tables Vol C Tables 4.2.6.8 and 6.1.1.4'
H H 0.0000 0.0000 'International Tables Vol C Tables 4.2.6.8 and 6.1.1.4'
N N 0.0061 0.0033 'International Tables Vol C Tables 4.2.6.8 and 6.1.1.4'
O O 0.0106 0.0060 'International Tables Vol C Tables 4.2.6.8 and 6.1.1.4'
Cu Cu 0.3201 1.2651 'International Tables Vol C Tables 4.2.6.8 and 6.1.1.4'
Cl Cl 0.1484 0.1585 'International Tables Vol C Tables 4.2.6.8 and 6.1.1.4'

loop_
_geom_angle_atom_site_label_1
_geom_angle_atom_site_label_2
_geom_angle_atom_site_label_3
_geom_angle
_geom_angle_site_symmetry_1
_geom_angle_site_symmetry_3
_geom_angle_publ_flag
O8 Cu1 O8 77.02(9) . 3_756 ?
O8 Cu1 N11 167.34(9) . . ?
O8 Cu1 N11 91.53(9) 3_756 . ?
O8 Cu1 N1 82.61(9) . . ?
O8 Cu1 N1 156.54(9) 3_756 . ?
N11 Cu1 N1 107.35(9) . . ?
O8 Cu1 O18 109.76(9) . . ?
O8 Cu1 O18 96.22(9) 3_756 . ?
N11 Cu1 O18 76.46(9) . . ?
N1 Cu1 O18 101.56(9) . . ?
O8 Cu1 Cu1 39.09(6) . 3_756 ?
O8 Cu1 Cu1 37.93(6) 3_756 3_756 ?
N11 Cu1 Cu1 129.26(7) . 3_756 ?
N1 Cu1 Cu1 120.83(7) . 3_756 ?
O18 Cu1 Cu1 106.46(6) . 3_756 ?
O4 Cl1 O2 109.57(17) . . ?
O4 Cl1 O1 110.47(15) . . ?
O2 Cl1 O1 109.75(14) . . ?
O4 Cl1 O3 108.53(16) . . ?
O2 Cl1 O3 108.85(15) . . ?
O1 Cl1 O3 109.63(14) . . ?
C6 N1 C2 118.7(2) . . ?
C6 N1 Cu1 110.87(18) . . ?
C2 N1 Cu1 130.29(19) . . ?
N1 C2 C3 120.7(3) . . ?
N1 C2 C9 118.6(2) . . ?
C3 C2 C9 120.7(2) . . ?
C4 C3 C2 120.2(3) . . ?
C5 C4 C3 119.1(3) . . ?
C4 C5 C6 118.7(3) . . ?
N1 C6 C5 122.5(3) . . ?
N1 C6 C7 116.2(2) . . ?
C5 C6 C7 121.3(2) . . ?
O8 C7 C6 109.0(2) . . ?
C7 O8 Cu1 114.37(16) . . ?
C7 O8 Cu1 129.36(17) . 3_756 ?
Cu1 O8 Cu1 102.98(9) . 3_756 ?
C16 N11 C12 119.7(2) . . ?
C16 N11 Cu1 119.95(19) . . ?
C12 N11 Cu1 119.55(19) . . ?
N11 C12 C13 121.5(3) . . ?
N11 C12 C19 115.7(3) . . ?
C13 C12 C19 122.7(3) . . ?
C12 C13 C14 119.0(3) . . ?
C15 C14 C13 119.8(3) . . ?
C14 C15 C16 119.0(3) . . ?
N11 C16 C15 121.0(3) . . ?
N11 C16 C17 118.9(2) . . ?
C15 C16 C17 120.0(3) . . ?
O18 C17 C16 110.5(2) . . ?
C17 O18 Cu1 112.10(18) . . ?

loop_
_geom_bond_atom_site_label_1
_geom_bond_atom_site_label_2
_geom_bond_distance
_geom_bond_site_symmetry_2
_geom_bond_publ_flag
Cu1 O8 1.9051(19) . ?
Cu1 O8 1.9542(19) 3_756 ?
Cu1 N11 1.983(2) . ?
Cu1 N1 2.029(2) . ?
Cu1 O18 2.289(2) . ?
Cu1 Cu1 3.0200(7) 3_756 ?
Cl1 O4 1.430(3) . ?
Cl1 O2 1.435(2) . ?
Cl1 O1 1.435(2) . ?
Cl1 O3 1.452(2) . ?
N1 C6 1.356(3) . ?
N1 C2 1.360(4) . ?
C2 C3 1.389(4) . ?
C2 C9 1.500(4) . ?
C3 C4 1.386(4) . ?
C4 C5 1.380(4) . ?
C5 C6 1.386(4) . ?
C6 C7 1.505(4) . ?
C7 O8 1.406(3) . ?
O8 Cu1 1.9542(19) 3_756 ?
N11 C16 1.349(4) . ?
N11 C12 1.349(4) . ?
C12 C13 1.376(4) . ?
C12 C19 1.513(4) . ?
C13 C14 1.383(5) . ?
C14 C15 1.378(4) . ?
C15 C16 1.390(4) . ?
C16 C17 1.506(4) . ?
C17 O18 1.407(4) . ?
